data_9015557
loop_
_publ_author_name
'Palacin, M.'
'Bassas, J.'
'Rodriguez-Carvajal J'
'Fuertes, A.'
'Casan-Pastor N'
'Gomez-Romero P'

_publ_section_title
;
 Studies of the formation and reduction of a mixed three-dimensional
 perovskite of copper and titanium
 _cod_database_code 1006117
;
_journal_name_full 'Materials Research Bulletin'
_journal_page_first 973
_journal_page_last 980
_journal_paper_doi 10.1016/0025-5408(94)90058-2
_journal_volume 29
_journal_year 1994
_chemical_formula_sum 'Cu0.48 La O3 Ti0.52'
_chemical_name_mineral 'Perovskite (La, Cu, Ti)'
_space_group_IT_number 62
_symmetry_space_group_name_Hall '-P 2ac 2n'
_symmetry_space_group_name_H-M 'P n m a'
_cell_angle_alpha 90
_cell_angle_beta 90
_cell_angle_gamma 90
_cell_length_a 5.575
_cell_length_b 7.866
_cell_length_c 5.579
_cell_formula_units_Z 4
_cell_volume 244.656
_database_code_amcsd 0014369
_exptl_crystal_density_diffrn 6.578
_cod_duplicate_entry 1006117
_cod_original_formula_sum 'La (Cu.48 Ti.52) O3'
_cod_database_code 9015557

loop_
_space_group_symop_operation_xyz
x,y,z
x,1/2-y,z
-x,1/2+y,-z
1/2-x,1/2+y,1/2+z
1/2+x,1/2-y,1/2-z
1/2+x,y,1/2-z
1/2-x,-y,1/2+z
-x,-y,-z

loop_
_atom_site_label
_atom_site_fract_x
_atom_site_fract_y
_atom_site_fract_z
_atom_site_occupancy
La1 0.01810 0.25000 -0.00160 1.00000
Cu1 0.00000 0.00000 0.50000 0.48000
Ti1 0.00000 0.00000 0.50000 0.52000
O1 0.49600 0.25000 0.06400 1.00000
O2 0.27100 0.03700 0.71800 1.00000

loop_
_cod_related_entry_id
_cod_related_entry_database
_cod_related_entry_code
1 AMCSD 0014369
